data_7221063
loop_
_publ_author_name
'Basak, Amit'
'Bhattacharya, Prabuddha'
'Senapati, Kalyan'
'Chattopadhyay, Krishna'
'Mandal, Santi M.'

_publ_section_title
;
 Synthesis of Benzochromenes and Dihydrophenanthridines with Helical Motif
 using Garratt-Braverman and Buchwald-Hartwig Reactions
;
_journal_name_full 'RSC Adv.'
_journal_paper_doi 10.1039/C5RA12512J
_journal_year 2015
_chemical_formula_moiety 'C24 H23 N O5 S'
_chemical_formula_sum 'C24 H23 N O5 S'
_chemical_formula_weight 437.49
_chemical_name_systematic
;
 ?
;
_space_group_IT_number 14
_symmetry_cell_setting monoclinic
_symmetry_space_group_name_Hall '-P 2ybc'
_symmetry_space_group_name_H-M 'P 1 21/c 1'
_atom_sites_solution_hydrogens geom
_atom_sites_solution_primary direct
_atom_sites_solution_secondary difmap
_audit_creation_method SHELXL-97
_audit_update_record
;
2014-12-30 deposited with the CCDC.
2015-07-03 downloaded from the CCDC.
;
_cell_angle_alpha 90.00
_cell_angle_beta 103.100(8)
_cell_angle_gamma 90.00
_cell_formula_units_Z 4
_cell_length_a 8.243(2)
_cell_length_b 19.740(6)
_cell_length_c 12.654(4)
_cell_measurement_temperature 293(2)
_cell_volume 2005.4(10)
_computing_cell_refinement 'Bruker SMART'
_computing_data_collection 'Bruker SMART'
_computing_data_reduction 'Bruker SAINT'
_computing_molecular_graphics Diamond
_computing_publication_material 'SHELXL-97 (Sheldrick, 1997), PLATON (Spek, 2009)'
_computing_structure_refinement 'SHELXL-97 (Sheldrick, 2008)'
_computing_structure_solution 'SHELXS-97 (Sheldrick, 1990)'
_diffrn_ambient_temperature 293(2)
_diffrn_measured_fraction_theta_full 0.996
_diffrn_measured_fraction_theta_max 0.996
_diffrn_measurement_device_type 'CCD area detector'
_diffrn_measurement_method 'phi and omega scans'
_diffrn_radiation_monochromator graphite
_diffrn_radiation_source 'fine-focus sealed tube'
_diffrn_radiation_type MoK\a
_diffrn_radiation_wavelength 0.71073
_diffrn_reflns_av_R_equivalents 0.0684
_diffrn_reflns_av_sigmaI/netI 0.0474
_diffrn_reflns_limit_h_max 9
_diffrn_reflns_limit_h_min -9
_diffrn_reflns_limit_k_max 23
_diffrn_reflns_limit_k_min -23
_diffrn_reflns_limit_l_max 15
_diffrn_reflns_limit_l_min -14
_diffrn_reflns_number 22879
_diffrn_reflns_theta_full 25.02
_diffrn_reflns_theta_max 25.02
_diffrn_reflns_theta_min 1.95
_exptl_absorpt_coefficient_mu 0.200
_exptl_absorpt_correction_T_max 0.967
_exptl_absorpt_correction_T_min 0.946
_exptl_absorpt_correction_type multi-scan
_exptl_absorpt_process_details 'SADABS (Sheldrick, 1997)'
_exptl_crystal_colour White
_exptl_crystal_density_diffrn 1.449
_exptl_crystal_density_method 'not measured'
_exptl_crystal_description Block
_exptl_crystal_F_000 920
_exptl_crystal_size_max 0.31
_exptl_crystal_size_mid 0.23
_exptl_crystal_size_min 0.17
_refine_diff_density_max 0.427
_refine_diff_density_min -0.493
_refine_diff_density_rms 0.062
_refine_ls_extinction_method none
_refine_ls_goodness_of_fit_ref 1.827
_refine_ls_hydrogen_treatment mixed
_refine_ls_matrix_type full
_refine_ls_number_parameters 283
_refine_ls_number_reflns 3514
_refine_ls_number_restraints 0
_refine_ls_restrained_S_all 1.827
_refine_ls_R_factor_all 0.0617
_refine_ls_R_factor_gt 0.0479
_refine_ls_shift/su_max 0.062
_refine_ls_shift/su_mean 0.013
_refine_ls_structure_factor_coef Fsqd
_refine_ls_weighting_details 'calc w=1/[\s^2^(Fo^2^)+(0.0100P)^2^+0.0000P] where P=(Fo^2^+2Fc^2^)/3'
_refine_ls_weighting_scheme calc
_refine_ls_wR_factor_gt 0.0998
_refine_ls_wR_factor_ref 0.1028
_reflns_number_gt 2787
_reflns_number_total 3514
_reflns_threshold_expression >2\s(I)
_cod_data_source_file c5ra12512j2.cif
_cod_data_source_block platon
_cod_depositor_comments
;
The following automatic conversions were performed:

'_symmetry_cell_setting' value 'Monoclinic' changed to 'monoclinic'
according to
/usr/data/users/saulius/crontab/automatic-downloads/rss-feeds/RSC/lib/dictionaries/cif_core.dic
dictionary named 'cif_core.dic' version 2.4.2 from 2011-04-26.

Automatic conversion script
Id: cif_fix_values 3271 2015-04-21 07:52:19Z andrius 
;
_cod_original_sg_symbol_H-M 'P 21/c'
_cod_database_code 7221063

loop_
_symmetry_equiv_pos_as_xyz
'x, y, z'
'-x, y+1/2, -z+1/2'
'-x, -y, -z'
'x, -y-1/2, z-1/2'

loop_
_atom_site_label
_atom_site_type_symbol
_atom_site_fract_x
_atom_site_fract_y
_atom_site_fract_z
_atom_site_U_iso_or_equiv
_atom_site_adp_type
_atom_site_occupancy
_atom_site_symmetry_multiplicity
_atom_site_calc_flag
_atom_site_refinement_flags
S1 S -0.18624(8) 0.33206(3) -0.16938(5) 0.02186(19) Uani 1 1 d .
O1 O -0.9038(2) 0.40689(10) -0.54990(15) 0.0436(6) Uani 1 1 d .
O2 O -0.6447(2) 0.58887(8) -0.13535(13) 0.0247(4) Uani 1 1 d .
O3 O -0.36499(19) 0.57283(8) 0.00507(12) 0.0243(4) Uani 1 1 d .
O4 O -0.1805(2) 0.34513(8) -0.05727(12) 0.0250(4) Uani 1 1 d .
O5 O -0.0588(2) 0.29215(8) -0.19904(13) 0.0266(4) Uani 1 1 d .
N1 N -0.1767(2) 0.40777(10) -0.22651(15) 0.0207(5) Uani 1 1 d .
C1 C -0.8092(3) 0.37697(14) -0.6198(2) 0.0314(7) Uani 1 1 d .
H1A H -0.8268 0.4014 -0.6879 0.038 Uiso 1 1 calc R
H1B H -0.8415 0.3301 -0.6349 0.038 Uiso 1 1 calc R
C2 C -0.7946(3) 0.43935(13) -0.45943(19) 0.0271(6) Uani 1 1 d .
H2A H -0.8194 0.4246 -0.3917 0.033 Uiso 1 1 calc R
H2B H -0.8068 0.4882 -0.4648 0.033 Uiso 1 1 calc R
C3 C -0.6218(3) 0.41873(12) -0.46481(18) 0.0215(6) Uani 1 1 d .
C4 C -0.6312(3) 0.38153(12) -0.56001(19) 0.0227(6) Uani 1 1 d .
C5 C -0.4917(3) 0.35459(12) -0.58610(19) 0.0246(6) Uani 1 1 d .
H5 H -0.4998 0.3305 -0.6502 0.030 Uiso 1 1 calc R
C6 C -0.3381(3) 0.36404(12) -0.51486(19) 0.0247(6) Uani 1 1 d .
H6 H -0.2426 0.3457 -0.5309 0.030 Uiso 1 1 calc R
C7 C -0.3265(3) 0.40101(12) -0.41928(18) 0.0214(6) Uani 1 1 d .
C8 C -0.4681(3) 0.42980(12) -0.39317(18) 0.0207(6) Uani 1 1 d .
C9 C -0.4444(3) 0.46691(12) -0.28827(18) 0.0199(6) Uani 1 1 d .
C10 C -0.1610(3) 0.40903(13) -0.34076(18) 0.0231(6) Uani 1 1 d .
H10A H -0.0874 0.3728 -0.3522 0.028 Uiso 1 1 calc R
H10B H -0.1112 0.4516 -0.3549 0.028 Uiso 1 1 calc R
C11 C -0.2993(3) 0.45614(12) -0.20885(18) 0.0204(6) Uani 1 1 d .
C12 C -0.2688(3) 0.49132(12) -0.11056(18) 0.0210(6) Uani 1 1 d .
H12 H -0.1697 0.4843 -0.0595 0.025 Uiso 1 1 calc R
C13 C -0.3839(3) 0.53605(12) -0.08898(18) 0.0206(6) Uani 1 1 d .
C14 C -0.5342(3) 0.54596(12) -0.16600(19) 0.0209(6) Uani 1 1 d .
C15 C -0.5604(3) 0.51297(12) -0.26470(18) 0.0210(6) Uani 1 1 d .
H15 H -0.6576 0.5216 -0.3168 0.025 Uiso 1 1 calc R
C16 C -0.7986(3) 0.60162(13) -0.2109(2) 0.0279(6) Uani 1 1 d .
H16A H -0.8685 0.6291 -0.1771 0.042 Uiso 1 1 calc R
H16B H -0.8534 0.5594 -0.2335 0.042 Uiso 1 1 calc R
H16C H -0.7773 0.6249 -0.2730 0.042 Uiso 1 1 calc R
C17 C -0.2051(3) 0.56828(13) 0.07753(19) 0.0260(6) Uani 1 1 d .
H17A H -0.2041 0.5952 0.1409 0.039 Uiso 1 1 calc R
H17B H -0.1216 0.5847 0.0420 0.039 Uiso 1 1 calc R
H17C H -0.1821 0.5219 0.0985 0.039 Uiso 1 1 calc R
C18 C -0.3808(3) 0.29739(12) -0.22954(18) 0.0209(6) Uani 1 1 d .
C19 C -0.3971(3) 0.25611(12) -0.32116(18) 0.0229(6) Uani 1 1 d .
H19 H -0.3037 0.2443 -0.3468 0.027 Uiso 1 1 calc R
C20 C -0.5520(3) 0.23320(12) -0.37299(19) 0.0248(6) Uani 1 1 d .
H20 H -0.5625 0.2054 -0.4335 0.030 Uiso 1 1 calc R
C21 C -0.6932(3) 0.25075(12) -0.33685(19) 0.0252(6) Uani 1 1 d .
C22 C -0.6742(3) 0.29074(12) -0.24392(19) 0.0242(6) Uani 1 1 d .
H22 H -0.7675 0.3018 -0.2176 0.029 Uiso 1 1 calc R
C23 C -0.5192(3) 0.31429(12) -0.19004(19) 0.0210(6) Uani 1 1 d .
H23 H -0.5081 0.3410 -0.1283 0.025 Uiso 1 1 calc R
C24 C -0.8626(3) 0.22661(14) -0.3961(2) 0.0359(7) Uani 1 1 d .
H24A H -0.8510 0.1861 -0.4357 0.054 Uiso 1 1 calc R
H24B H -0.9153 0.2611 -0.4457 0.054 Uiso 1 1 calc R
H24C H -0.9294 0.2173 -0.3448 0.054 Uiso 1 1 calc R

loop_
_atom_site_aniso_label
_atom_site_aniso_U_11
_atom_site_aniso_U_22
_atom_site_aniso_U_33
_atom_site_aniso_U_23
_atom_site_aniso_U_13
_atom_site_aniso_U_12
S1 0.0156(4) 0.0267(4) 0.0217(3) -0.0006(3) 0.0009(3) 0.0016(3)
O1 0.0210(11) 0.0620(14) 0.0424(12) -0.0235(10) -0.0044(9) 0.0000(10)
O2 0.0171(10) 0.0305(10) 0.0248(9) -0.0026(7) 0.0016(8) 0.0061(8)
O3 0.0185(10) 0.0312(10) 0.0208(9) -0.0048(8) -0.0006(8) 0.0023(8)
O4 0.0231(11) 0.0332(10) 0.0166(9) -0.0008(7) -0.0001(7) 0.0012(8)
O5 0.0171(10) 0.0305(11) 0.0309(10) -0.0010(8) 0.0026(8) 0.0067(8)
N1 0.0161(12) 0.0254(12) 0.0199(11) -0.0018(9) 0.0029(9) -0.0007(9)
C1 0.0295(17) 0.0355(16) 0.0273(15) -0.0061(12) 0.0023(13) 0.0023(13)
C2 0.0192(16) 0.0334(16) 0.0251(14) -0.0061(12) -0.0024(12) -0.0025(12)
C3 0.0204(15) 0.0240(14) 0.0202(13) 0.0036(10) 0.0049(11) -0.0005(11)
C4 0.0217(16) 0.0236(14) 0.0213(13) 0.0019(11) 0.0014(12) -0.0019(12)
C5 0.0281(17) 0.0263(15) 0.0188(13) -0.0013(11) 0.0038(12) -0.0023(12)
C6 0.0225(16) 0.0281(15) 0.0248(14) -0.0001(11) 0.0082(12) -0.0003(12)
C7 0.0195(15) 0.0259(14) 0.0194(13) 0.0024(11) 0.0059(11) -0.0019(12)
C8 0.0194(15) 0.0213(13) 0.0210(13) 0.0039(10) 0.0035(11) -0.0020(11)
C9 0.0156(14) 0.0236(14) 0.0200(13) 0.0011(10) 0.0031(11) -0.0029(11)
C10 0.0177(15) 0.0318(15) 0.0216(13) -0.0010(11) 0.0082(11) 0.0000(12)
C11 0.0161(14) 0.0220(14) 0.0235(13) 0.0005(11) 0.0053(11) -0.0023(11)
C12 0.0152(15) 0.0250(14) 0.0205(13) 0.0004(11) -0.0006(11) -0.0018(11)
C13 0.0192(15) 0.0223(14) 0.0197(13) -0.0016(10) 0.0031(11) -0.0020(11)
C14 0.0161(15) 0.0218(14) 0.0255(14) 0.0006(11) 0.0064(11) -0.0003(11)
C15 0.0150(14) 0.0239(14) 0.0212(13) 0.0034(11) -0.0019(11) -0.0009(11)
C16 0.0209(16) 0.0306(16) 0.0300(15) 0.0003(12) 0.0010(12) 0.0058(12)
C17 0.0210(15) 0.0326(15) 0.0208(13) -0.0053(11) -0.0029(11) -0.0006(12)
C18 0.0199(15) 0.0214(14) 0.0207(13) 0.0011(10) 0.0035(11) 0.0012(11)
C19 0.0210(16) 0.0235(14) 0.0252(14) 0.0011(11) 0.0074(12) 0.0009(12)
C20 0.0267(17) 0.0249(14) 0.0219(13) -0.0031(11) 0.0037(12) -0.0026(12)
C21 0.0219(16) 0.0269(15) 0.0253(14) 0.0008(12) 0.0021(12) -0.0021(12)
C22 0.0203(16) 0.0272(15) 0.0260(14) 0.0005(11) 0.0069(12) 0.0023(12)
C23 0.0199(15) 0.0243(14) 0.0187(13) -0.0014(10) 0.0044(11) 0.0005(12)
C24 0.0268(17) 0.0445(18) 0.0346(16) -0.0093(13) 0.0035(13) -0.0077(14)

loop_
_atom_type_symbol
_atom_type_description
_atom_type_scat_dispersion_real
_atom_type_scat_dispersion_imag
_atom_type_scat_source
C C 0.0030 0.0020 'International Tables Vol C Tables 4.2.6.8 and 6.1.1.4'
H H 0.0000 0.0000 'International Tables Vol C Tables 4.2.6.8 and 6.1.1.4'
N N 0.0060 0.0030 'International Tables Vol C Tables 4.2.6.8 and 6.1.1.4'
O O 0.0110 0.0060 'International Tables Vol C Tables 4.2.6.8 and 6.1.1.4'
S S 0.1250 0.1230 'International Tables Vol C Tables 4.2.6.8 and 6.1.1.4'

loop_
_geom_angle_atom_site_label_1
_geom_angle_atom_site_label_2
_geom_angle_atom_site_label_3
_geom_angle
O4 S1 O5 119.87(10)
O4 S1 N1 105.87(10)
O5 S1 N1 105.65(10)
O4 S1 C18 108.81(11)
O5 S1 C18 109.01(11)
N1 S1 C18 106.86(10)
C1 O1 C2 110.24(19)
C14 O2 C16 117.95(18)
C13 O3 C17 115.51(18)
C11 N1 C10 111.03(18)
C11 N1 S1 114.91(15)
C10 N1 S1 117.46(15)
O1 C1 C4 105.8(2)
O1 C1 H1A 110.6
C4 C1 H1A 110.6
O1 C1 H1B 110.6
C4 C1 H1B 110.6
H1A C1 H1B 108.7
O1 C2 C3 105.8(2)
O1 C2 H2A 110.6
C3 C2 H2A 110.6
O1 C2 H2B 110.6
C3 C2 H2B 110.6
H2A C2 H2B 108.7
C4 C3 C8 120.4(2)
C4 C3 C2 108.3(2)
C8 C3 C2 131.3(2)
C5 C4 C3 121.7(2)
C5 C4 C1 129.4(2)
C3 C4 C1 108.9(2)
C4 C5 C6 118.8(2)
C4 C5 H5 120.6
C6 C5 H5 120.6
C5 C6 C7 120.3(2)
C5 C6 H6 119.8
C7 C6 H6 119.8
C6 C7 C8 121.2(2)
C6 C7 C10 120.1(2)
C8 C7 C10 118.7(2)
C3 C8 C7 117.7(2)
C3 C8 C9 124.8(2)
C7 C8 C9 117.5(2)
C11 C9 C15 117.5(2)
C11 C9 C8 119.0(2)
C15 C9 C8 123.5(2)
N1 C10 C7 112.15(19)
N1 C10 H10A 109.2
C7 C10 H10A 109.2
N1 C10 H10B 109.2
C7 C10 H10B 109.2
H10A C10 H10B 107.9
C12 C11 C9 121.2(2)
C12 C11 N1 118.4(2)
C9 C11 N1 120.4(2)
C13 C12 C11 120.4(2)
C13 C12 H12 119.8
C11 C12 H12 119.8
O3 C13 C12 124.5(2)
O3 C13 C14 115.9(2)
C12 C13 C14 119.6(2)
O2 C14 C15 124.9(2)
O2 C14 C13 115.5(2)
C15 C14 C13 119.6(2)
C14 C15 C9 121.6(2)
C14 C15 H15 119.2
C9 C15 H15 119.2
O2 C16 H16A 109.5
O2 C16 H16B 109.4
H16A C16 H16B 109.5
O2 C16 H16C 109.5
H16A C16 H16C 109.5
H16B C16 H16C 109.5
O3 C17 H17A 109.5
O3 C17 H17B 109.5
H17A C17 H17B 109.5
O3 C17 H17C 109.5
H17A C17 H17C 109.5
H17B C17 H17C 109.5
C23 C18 C19 120.5(2)
C23 C18 S1 119.78(18)
C19 C18 S1 119.62(19)
C20 C19 C18 119.5(2)
C20 C19 H19 120.3
C18 C19 H19 120.3
C19 C20 C21 121.3(2)
C19 C20 H20 119.4
C21 C20 H20 119.4
C20 C21 C22 118.5(2)
C20 C21 C24 120.6(2)
C22 C21 C24 120.9(2)
C23 C22 C21 121.3(2)
C23 C22 H22 119.3
C21 C22 H22 119.4
C18 C23 C22 119.0(2)
C18 C23 H23 120.5
C22 C23 H23 120.5
C21 C24 H24A 109.6
C21 C24 H24B 109.6
H24A C24 H24B 109.3
C21 C24 H24C 109.6
H24A C24 H24C 109.3
H24B C24 H24C 109.3

loop_
_geom_bond_atom_site_label_1
_geom_bond_atom_site_label_2
_geom_bond_distance
S1 O4 1.4321(16)
S1 O5 1.4298(17)
S1 N1 1.670(2)
S1 C18 1.751(2)
O1 C1 1.432(3)
O1 C2 1.437(3)
O2 C14 1.363(3)
O2 C16 1.427(3)
O3 C13 1.372(3)
O3 C17 1.427(3)
N1 C11 1.444(3)
N1 C10 1.480(3)
C1 C4 1.494(3)
C1 H1A 0.9700
C1 H1B 0.9700
C2 C3 1.497(3)
C2 H2A 0.9700
C2 H2B 0.9700
C3 C4 1.398(3)
C3 C8 1.398(3)
C4 C5 1.374(3)
C5 C6 1.390(3)
C5 H5 0.9300
C6 C7 1.397(3)
C6 H6 0.9300
C7 C8 1.403(3)
C7 C10 1.503(3)
C8 C9 1.490(3)
C9 C11 1.393(3)
C9 C15 1.400(3)
C10 H10A 0.9700
C10 H10B 0.9700
C11 C12 1.397(3)
C12 C13 1.368(3)
C12 H12 0.9300
C13 C14 1.405(3)
C14 C15 1.381(3)
C15 H15 0.9300
C16 H16A 0.9600
C16 H16B 0.9600
C16 H16C 0.9600
C17 H17A 0.9600
C17 H17B 0.9600
C17 H17C 0.9600
C18 C23 1.385(3)
C18 C19 1.399(3)
C19 C20 1.373(3)
C19 H19 0.9300
C20 C21 1.388(3)
C20 H20 0.9300
C21 C22 1.395(3)
C21 C24 1.504(3)
C22 C23 1.385(3)
C22 H22 0.9300
C23 H23 0.9300
C24 H24A 0.9613
C24 H24B 0.9613
C24 H24C 0.9613
